data_7006696
loop_
_publ_author_name
'Brethon, Anne'
'Hubert-Pfalzgraf, Liliane G'
'Daran, Jean-Claude'

_publ_section_title
;
 Interplay between lead carboxylate and Ti or Zr isopropoxides in
 solution routes to perovskites: synthesis, molecular structures and
 reactivity of single source non-oxo Pb-Zr and Pb-Ti
 carboxylatoalkoxides supported by 2-ethylhexanoate ligands.
;
_journal_issue 1
_journal_name_full 'Dalton transactions (Cambridge, England : 2003)'
_journal_page_first 250
_journal_page_last 257
_journal_paper_doi 10.1039/b513142c
_journal_year 2006
_chemical_compound_source 'synthesis as described'
_chemical_formula_moiety 'C54 H112 O17 Pb2 Zr2'
_chemical_formula_sum 'C54 H112 O17 Pb2 Zr2'
_chemical_formula_weight 1630.26
_chemical_name_systematic
;
?
;
_space_group_IT_number 2
_symmetry_cell_setting triclinic
_symmetry_Int_Tables_number 2
_symmetry_space_group_name_Hall '-P 1'
_symmetry_space_group_name_H-M 'P -1'
_atom_sites_solution_hydrogens geom
_atom_sites_solution_primary direct
_atom_sites_solution_secondary difmap
_audit_creation_method SHELXL-97
_cell_angle_alpha 85.559(8)
_cell_angle_beta 83.667(7)
_cell_angle_gamma 76.410(8)
_cell_formula_units_Z 2
_cell_length_a 11.3776(10)
_cell_length_b 13.1183(12)
_cell_length_c 26.190(3)
_cell_measurement_reflns_used 6226
_cell_measurement_temperature 180(2)
_cell_measurement_theta_max 23.21
_cell_measurement_theta_min 3.31
_cell_volume 3771.0(7)
_computing_cell_refinement
;
CrysAlis RED, Oxford Diffraction Ltd.,
Version 1.170.32 (release 06.06.2003 CrysAlis170 VC++)
(compiled Jun 6 2003,13:53:32)
;
_computing_data_collection
;
CrysAlis CCD, Oxford Diffraction Ltd.,
Version 1.170.32 (release 06.06.2003 CrysAlis170 VC++)
(compiled Jun 6 2003,13:53:32)
;
_computing_data_reduction
;
CrysAlis RED, Oxford Diffraction Ltd.,
Version 1.170.32 (release 06.06.2003 CrysAlis170 VC++)
(compiled Jun 6 2003,13:53:32)
;
_computing_molecular_graphics 'Ortep-3 for Windows (Farrugia, 1997)'
_computing_publication_material 'WinGX publication routines (Farrugia, 1999)'
_computing_structure_refinement 'SHELXL-97 (Sheldrick, 1997)'
_computing_structure_solution 'SIR-97 (Altomare et al., 1997)'
_diffrn_ambient_temperature 180(2)
_diffrn_measured_fraction_theta_full 0.992
_diffrn_measured_fraction_theta_max 0.992
_diffrn_measurement_details
;
1 omega -54.00 60.75 0.7500 20.0000
omega____ theta____ kappa____ phi______ omega'___ theta'___ frames
- 26.0000 -79.0000 0.0000 0.0000 0.0000 153

2 omega -54.00 60.75 0.7500 20.0000
omega____ theta____ kappa____ phi______ omega'___ theta'___ frames
- 26.0000 -79.0000 90.0000 0.0000 0.0000 153

3 omega -54.00 60.75 0.7500 20.0000
omega____ theta____ kappa____ phi______ omega'___ theta'___ frames
- 26.0000 -79.0000 180.0000 0.0000 0.0000 153

4 omega -54.00 60.75 0.7500 20.0000
omega____ theta____ kappa____ phi______ omega'___ theta'___ frames
- 26.0000 -79.0000 270.0000 0.0000 0.0000 153

;
_diffrn_measurement_device_type 'Oxford-Diffraction XCALIBUR'
_diffrn_measurement_method \w-\f
_diffrn_orient_matrix_UB_11 0.0588890499
_diffrn_orient_matrix_UB_12 -0.0325913467
_diffrn_orient_matrix_UB_13 -0.0049040321
_diffrn_orient_matrix_UB_21 0.0217084697
_diffrn_orient_matrix_UB_22 0.0257243571
_diffrn_orient_matrix_UB_23 0.0185913572
_diffrn_orient_matrix_UB_31 -0.0145593022
_diffrn_orient_matrix_UB_32 -0.0371382891
_diffrn_orient_matrix_UB_33 0.0193635544
_diffrn_radiation_monochromator graphite
_diffrn_radiation_source 'fine-focus sealed tube'
_diffrn_radiation_wavelength 0.70930
_diffrn_reflns_av_R_equivalents 0.0674
_diffrn_reflns_av_sigmaI/netI 0.0996
_diffrn_reflns_limit_h_max 12
_diffrn_reflns_limit_h_min -12
_diffrn_reflns_limit_k_max 12
_diffrn_reflns_limit_k_min -14
_diffrn_reflns_limit_l_max 29
_diffrn_reflns_limit_l_min -28
_diffrn_reflns_number 20240
_diffrn_reflns_theta_full 23.21
_diffrn_reflns_theta_max 23.21
_diffrn_reflns_theta_min 3.31
_diffrn_standards_decay_% 0
_diffrn_standards_interval_count 0
_diffrn_standards_interval_time 0
_diffrn_standards_number 0
_exptl_absorpt_coefficient_mu 4.772
_exptl_absorpt_correction_T_max 0.48701
_exptl_absorpt_correction_T_min 0.30423
_exptl_absorpt_correction_type analytical
_exptl_absorpt_process_details
;
CrysAlis RED, Oxford Diffraction Ltd.,
Version 1.170.32 (release 06.06.2003 CrysAlis170 VC++)
(compiled Jun 6 2003,13:53:32)
Analytical numeric absorption correction using a multifaceted crystal
model based on expressions derived by R.C. Clark & J.S. Reid.
;
_exptl_crystal_colour colorless
_exptl_crystal_density_diffrn 1.436
_exptl_crystal_density_method 'not measured'
_exptl_crystal_description 'flat box'
_exptl_crystal_F_000 1632
_exptl_crystal_size_max 0.37
_exptl_crystal_size_mid 0.32
_exptl_crystal_size_min 0.14
_refine_diff_density_max 1.868
_refine_diff_density_min -1.206
_refine_diff_density_rms 0.147
_refine_ls_extinction_method none
_refine_ls_goodness_of_fit_ref 1.069
_refine_ls_hydrogen_treatment constr
_refine_ls_matrix_type full
_refine_ls_number_parameters 692
_refine_ls_number_reflns 10765
_refine_ls_number_restraints 772
_refine_ls_restrained_S_all 1.069
_refine_ls_R_factor_all 0.0568
_refine_ls_R_factor_gt 0.0438
_refine_ls_shift/su_max 0.110
_refine_ls_shift/su_mean 0.003
_refine_ls_structure_factor_coef Fsqd
_refine_ls_weighting_details 'calc w==1/[\s^2^(Fo^2^)+(0.0809P)^2^+0.0000P] where P==(Fo^2^+2Fc^2^)/3'
_refine_ls_weighting_scheme calc
_refine_ls_wR_factor_gt 0.1165
_refine_ls_wR_factor_ref 0.1225
_reflns_number_gt 6832
_reflns_number_total 10765
_reflns_threshold_expression >2\s(I)
_cod_data_source_file b513142c.txt
_cod_data_source_block AB43
_cod_original_cell_volume 3771.0(6)
_cod_database_code 7006696

loop_
_symmetry_equiv_pos_as_xyz
'x, y, z'
'-x, -y, -z'

loop_
_atom_site_label
_atom_site_type_symbol
_atom_site_fract_x
_atom_site_fract_y
_atom_site_fract_z
_atom_site_U_iso_or_equiv
_atom_site_adp_type
_atom_site_occupancy
_atom_site_symmetry_multiplicity
_atom_site_calc_flag
_atom_site_refinement_flags
_atom_site_disorder_assembly
_atom_site_disorder_group
C11 C 0.8493(14) 0.2444(11) 0.0813(6) 0.079(4) Uani 1 1 d U . .
C41 C 0.3293(13) 0.5284(10) 0.3026(5) 0.061(3) Uani 1 1 d U . .
C43 C 0.4919(15) 0.2696(10) 0.4179(5) 0.075(4) Uani 1 1 d U . .
C45 C 0.6837(14) 0.4775(14) 0.4286(5) 0.089(4) Uani 1 1 d U . .
C111 C 0.9292(19) 0.2009(14) 0.0353(6) 0.123(5) Uani 1 1 d DU . .
H111 H 0.8961 0.1419 0.0275 0.147 Uiso 1 1 calc R . .
C112 C 1.0557(19) 0.1474(19) 0.0518(8) 0.170(8) Uani 1 1 d DU . .
H11A H 1.0876 0.1995 0.0668 0.204 Uiso 1 1 calc R . .
H11B H 1.0461 0.0941 0.0787 0.204 Uiso 1 1 calc R . .
C113 C 1.148(2) 0.097(2) 0.0109(10) 0.216(12) Uani 1 1 d DU . .
H11C H 1.2073 0.0425 0.0262 0.324 Uiso 1 1 calc R . .
H11D H 1.1871 0.1492 -0.0067 0.324 Uiso 1 1 calc R . .
H11E H 1.1087 0.0683 -0.0132 0.324 Uiso 1 1 calc R . .
C114 C 0.912(2) 0.273(2) -0.0117(8) 0.181(8) Uani 1 1 d DU . .
H11F H 0.9782 0.2549 -0.0384 0.217 Uiso 1 1 calc R . .
H11G H 0.9011 0.3462 -0.0039 0.217 Uiso 1 1 calc R . .
C115 C 0.794(3) 0.250(3) -0.0259(13) 0.251(11) Uani 1 1 d DU . .
H11H H 0.7702 0.2020 0.0013 0.301 Uiso 1 1 calc R . .
H11I H 0.7328 0.3149 -0.0234 0.301 Uiso 1 1 calc R . .
C116 C 0.781(4) 0.205(4) -0.0754(15) 0.260(14) Uani 1 1 d DU . .
H11J H 0.8145 0.2465 -0.1032 0.312 Uiso 1 1 calc R . .
H11K H 0.8311 0.1347 -0.0760 0.312 Uiso 1 1 calc R . .
C117 C 0.686(4) 0.202(4) -0.0848(18) 0.31(2) Uani 1 1 d U . .
H11L H 0.6701 0.1348 -0.0725 0.461 Uiso 1 1 calc R . .
H11M H 0.6822 0.2099 -0.1213 0.461 Uiso 1 1 calc R . .
H11N H 0.6263 0.2567 -0.0684 0.461 Uiso 1 1 calc R . .
C121 C 1.0199(12) 0.4837(12) 0.1641(6) 0.080(4) Uani 1 1 d U . .
H121 H 1.0577 0.4549 0.1956 0.097 Uiso 1 1 calc R . .
C122 C 1.0051(17) 0.6007(13) 0.1610(8) 0.130(7) Uani 1 1 d U . .
H12A H 1.0832 0.6169 0.1609 0.196 Uiso 1 1 calc R . .
H12B H 0.9531 0.6301 0.1902 0.196 Uiso 1 1 calc R . .
H12C H 0.9697 0.6299 0.1300 0.196 Uiso 1 1 calc R . .
C123 C 1.0981(15) 0.4335(14) 0.1195(7) 0.111(6) Uani 1 1 d U . .
H12D H 1.0889 0.3629 0.1183 0.166 Uiso 1 1 calc R . .
H12E H 1.1814 0.4325 0.1232 0.166 Uiso 1 1 calc R . .
H12F H 1.0745 0.4727 0.0884 0.166 Uiso 1 1 calc R . .
C131 C 0.6853(17) 0.6285(11) 0.0632(5) 0.090(4) Uani 1 1 d U . .
H131 H 0.6077 0.6271 0.0506 0.108 Uiso 1 1 calc R . .
C132 C 0.674(3) 0.7330(12) 0.0789(8) 0.174(11) Uani 1 1 d U . .
H13A H 0.5952 0.7580 0.0963 0.261 Uiso 1 1 calc R . .
H13B H 0.6857 0.7785 0.0491 0.261 Uiso 1 1 calc R . .
H13C H 0.7351 0.7325 0.1017 0.261 Uiso 1 1 calc R . .
C133 C 0.7840(17) 0.5930(14) 0.0196(6) 0.114(6) Uani 1 1 d U . .
H13D H 0.8623 0.5886 0.0312 0.170 Uiso 1 1 calc R . .
H13E H 0.7723 0.6428 -0.0092 0.170 Uiso 1 1 calc R . .
H13F H 0.7795 0.5253 0.0096 0.170 Uiso 1 1 calc R . .
C141 C 0.4888(13) 0.4016(11) 0.1221(5) 0.073(3) Uani 1 1 d U . .
H141 H 0.4354 0.3535 0.1328 0.087 Uiso 1 1 calc R . .
C142 C 0.5202(14) 0.3998(12) 0.0637(5) 0.087(4) Uani 1 1 d U . .
H14A H 0.5816 0.4386 0.0536 0.131 Uiso 1 1 calc R . .
H14B H 0.4488 0.4312 0.0467 0.131 Uiso 1 1 calc R . .
H14C H 0.5499 0.3285 0.0541 0.131 Uiso 1 1 calc R . .
C143 C 0.4246(12) 0.5109(10) 0.1372(5) 0.071(3) Uani 1 1 d U . .
H14D H 0.4747 0.5590 0.1253 0.107 Uiso 1 1 calc R . .
H14E H 0.4092 0.5115 0.1740 0.107 Uiso 1 1 calc R . .
H14F H 0.3490 0.5316 0.1220 0.107 Uiso 1 1 calc R . .
C221 C 0.476(2) 0.1092(16) 0.1008(8) 0.150(6) Uani 1 1 d DU . .
H221 H 0.4083 0.1583 0.0857 0.180 Uiso 1 1 calc R . .
C222 C 0.445(4) 0.015(2) 0.1302(12) 0.150(6) Uani 0.50 1 d PDU . .
H22A H 0.3827 0.0371 0.1574 0.225 Uiso 0.50 1 calc PR . .
H22B H 0.5162 -0.0269 0.1446 0.225 Uiso 0.50 1 calc PR . .
H22C H 0.4170 -0.0262 0.1074 0.225 Uiso 0.50 1 calc PR . .
C223 C 0.578(3) 0.057(3) 0.0630(14) 0.150(6) Uani 0.50 1 d PDU . .
H22D H 0.6066 0.1103 0.0411 0.225 Uiso 0.50 1 calc PR . .
H22E H 0.5488 0.0127 0.0425 0.225 Uiso 0.50 1 calc PR . .
H22F H 0.6430 0.0164 0.0814 0.225 Uiso 0.50 1 calc PR . .
C231 C 0.8241(19) -0.0293(12) 0.2076(8) 0.116(6) Uani 1 1 d U . .
H231 H 0.8986 -0.0156 0.2182 0.140 Uiso 1 1 calc R . .
C232 C 0.856(3) -0.0768(14) 0.1598(9) 0.177(10) Uani 1 1 d U . .
H23A H 0.7883 -0.1001 0.1501 0.266 Uiso 1 1 calc R . .
H23B H 0.9238 -0.1358 0.1628 0.266 Uiso 1 1 calc R . .
H23C H 0.8782 -0.0267 0.1340 0.266 Uiso 1 1 calc R . .
C233 C 0.776(2) -0.0912(15) 0.2493(11) 0.202(12) Uani 1 1 d U . .
H23D H 0.7474 -0.0487 0.2783 0.303 Uiso 1 1 calc R . .
H23E H 0.8392 -0.1502 0.2587 0.303 Uiso 1 1 calc R . .
H23F H 0.7104 -0.1158 0.2384 0.303 Uiso 1 1 calc R . .
C241 C 0.8644(12) 0.2431(10) 0.2357(5) 0.065(3) Uani 1 1 d U . .
H241 H 0.8392 0.1856 0.2569 0.078 Uiso 1 1 calc R . .
C242 C 0.8971(13) 0.3140(11) 0.2721(5) 0.079(4) Uani 1 1 d U . .
H24A H 0.9222 0.3717 0.2527 0.118 Uiso 1 1 calc R . .
H24B H 0.9622 0.2749 0.2910 0.118 Uiso 1 1 calc R . .
H24C H 0.8276 0.3404 0.2956 0.118 Uiso 1 1 calc R . .
C243 C 0.9746(13) 0.1948(12) 0.2015(6) 0.088(4) Uani 1 1 d U . .
H24D H 0.9571 0.1403 0.1831 0.131 Uiso 1 1 calc R . .
H24E H 1.0406 0.1654 0.2220 0.131 Uiso 1 1 calc R . .
H24F H 0.9967 0.2476 0.1773 0.131 Uiso 1 1 calc R . .
C311 C 0.6509(16) 0.6147(10) 0.2311(6) 0.089(4) Uani 1 1 d U . .
H311 H 0.7052 0.6337 0.2021 0.106 Uiso 1 1 calc R . .
C312 C 0.7256(17) 0.6096(11) 0.2746(5) 0.090(4) Uani 1 1 d U . .
H31A H 0.8053 0.5668 0.2662 0.135 Uiso 1 1 calc R . .
H31B H 0.6879 0.5796 0.3049 0.135 Uiso 1 1 calc R . .
H31C H 0.7318 0.6792 0.2810 0.135 Uiso 1 1 calc R . .
C313 C 0.543(2) 0.6898(13) 0.2238(9) 0.142(8) Uani 1 1 d U . .
H31D H 0.5270 0.6938 0.1883 0.214 Uiso 1 1 calc R . .
H31E H 0.5503 0.7571 0.2331 0.214 Uiso 1 1 calc R . .
H31F H 0.4765 0.6696 0.2449 0.214 Uiso 1 1 calc R . .
C321 C 0.4226(12) 0.2162(11) 0.2610(5) 0.070(3) Uani 1 1 d U . .
H321 H 0.4002 0.2463 0.2947 0.084 Uiso 1 1 calc R . .
C322 C 0.3190(13) 0.2552(12) 0.2296(5) 0.084(4) Uani 1 1 d U . .
H32A H 0.3131 0.3281 0.2199 0.126 Uiso 1 1 calc R . .
H32B H 0.2453 0.2467 0.2494 0.126 Uiso 1 1 calc R . .
H32C H 0.3315 0.2159 0.1993 0.126 Uiso 1 1 calc R . .
C323 C 0.4569(15) 0.0960(10) 0.2695(5) 0.088(4) Uani 1 1 d U . .
H32D H 0.4755 0.0645 0.2368 0.132 Uiso 1 1 calc R . .
H32E H 0.3900 0.0724 0.2883 0.132 Uiso 1 1 calc R . .
H32F H 0.5266 0.0760 0.2887 0.132 Uiso 1 1 calc R . .
C411 C 0.1952(14) 0.5717(14) 0.3067(8) 0.109(5) Uani 1 1 d DU . .
H411 H 0.1878 0.6037 0.3399 0.130 Uiso 1 1 calc R . .
C412 C 0.1189(17) 0.4960(17) 0.3226(10) 0.165(8) Uani 1 1 d DU . .
H41A H 0.0410 0.5362 0.3369 0.198 Uiso 1 1 calc R . .
H41B H 0.1044 0.4674 0.2914 0.198 Uiso 1 1 calc R . .
C413 C 0.1565(17) 0.4063(16) 0.3592(8) 0.147(8) Uani 1 1 d DU . .
H41C H 0.0939 0.3677 0.3654 0.220 Uiso 1 1 calc R . .
H41D H 0.1699 0.4314 0.3911 0.220 Uiso 1 1 calc R . .
H41E H 0.2302 0.3612 0.3452 0.220 Uiso 1 1 calc R . .
C414 C 0.1538(18) 0.6565(19) 0.2796(11) 0.178(8) Uani 1 1 d DU . .
H414A H 0.0714 0.6828 0.2946 0.214 Uiso 1 1 calc R . .
H414B H 0.1465 0.6332 0.2461 0.214 Uiso 1 1 calc R . .
C415 C 0.205(2) 0.7496(16) 0.2690(11) 0.175(8) Uani 1 1 d DU . .
H415C H 0.2214 0.7660 0.3026 0.210 Uiso 1 1 calc R . .
H415D H 0.2841 0.7227 0.2509 0.210 Uiso 1 1 calc R . .
C416 C 0.164(3) 0.849(2) 0.2440(15) 0.237(12) Uani 1 1 d DU . .
H416E H 0.0918 0.8832 0.2651 0.285 Uiso 1 1 calc R . .
H416F H 0.1357 0.8352 0.2122 0.285 Uiso 1 1 calc R . .
C417 C 0.234(3) 0.930(2) 0.2302(15) 0.247(15) Uani 1 1 d DU . .
H41G H 0.2312 0.9709 0.2594 0.370 Uiso 1 1 calc R . .
H41H H 0.1991 0.9758 0.2025 0.370 Uiso 1 1 calc R . .
H41I H 0.3166 0.8974 0.2195 0.370 Uiso 1 1 calc R . .
C431 C 0.507(2) 0.1535(12) 0.4175(7) 0.126(6) Uani 1 1 d U . .
H431 H 0.4889 0.1429 0.3828 0.152 Uiso 1 1 calc R . .
C432 C 0.633(3) 0.1018(16) 0.4183(11) 0.175(9) Uani 1 1 d U . .
H43A H 0.6570 0.1158 0.4509 0.210 Uiso 1 1 calc R . .
H43B H 0.6367 0.0270 0.4192 0.210 Uiso 1 1 calc R . .
C433 C 0.722(3) 0.121(3) 0.3806(11) 0.249(16) Uani 1 1 d U . .
H43C H 0.8005 0.0825 0.3899 0.373 Uiso 1 1 calc R . .
H43D H 0.7206 0.1948 0.3778 0.373 Uiso 1 1 calc R . .
H43E H 0.7079 0.0991 0.3482 0.373 Uiso 1 1 calc R . .
C434 C 0.423(3) 0.1085(19) 0.4500(12) 0.173(9) Uani 1 1 d U . .
H43F H 0.4413 0.0340 0.4442 0.207 Uiso 1 1 calc R . .
H43G H 0.4373 0.1153 0.4853 0.207 Uiso 1 1 calc R . .
C435 C 0.310(3) 0.146(2) 0.4452(13) 0.200(12) Uani 1 1 d U . .
H43H H 0.2619 0.1142 0.4714 0.300 Uiso 1 1 calc R . .
H43I H 0.2914 0.1318 0.4119 0.300 Uiso 1 1 calc R . .
H43J H 0.2907 0.2208 0.4487 0.300 Uiso 1 1 calc R . .
C451 C 0.8154(16) 0.4728(17) 0.4286(7) 0.131(5) Uani 1 1 d DU . .
H451 H 0.8554 0.4532 0.3946 0.157 Uiso 1 1 calc R . .
C452 C 0.843(2) 0.575(2) 0.4401(11) 0.191(9) Uani 1 1 d DU . .
H45A H 0.9308 0.5630 0.4385 0.230 Uiso 1 1 calc R . .
H45B H 0.8122 0.5879 0.4756 0.230 Uiso 1 1 calc R . .
C453 C 0.798(4) 0.675(2) 0.4081(13) 0.275(17) Uani 1 1 d DU . .
H45C H 0.8210 0.7327 0.4220 0.412 Uiso 1 1 calc R . .
H45D H 0.7110 0.6897 0.4089 0.412 Uiso 1 1 calc R . .
H45E H 0.8331 0.6675 0.3732 0.412 Uiso 1 1 calc R . .
C454 C 0.8777(19) 0.395(2) 0.4683(9) 0.169(8) Uani 1 1 d DU . .
H45F H 0.9624 0.3978 0.4674 0.203 Uiso 1 1 calc R . .
H45G H 0.8386 0.4107 0.5025 0.203 Uiso 1 1 calc R . .
C455 C 0.867(3) 0.289(2) 0.4544(13) 0.238(14) Uani 1 1 d DU . .
H45H H 0.9075 0.2357 0.4779 0.357 Uiso 1 1 calc R . .
H45I H 0.9035 0.2755 0.4200 0.357 Uiso 1 1 calc R . .
H45J H 0.7827 0.2867 0.4563 0.357 Uiso 1 1 calc R . .
C471 C 0.420(2) 0.7967(15) 0.4169(7) 0.144(8) Uani 1 1 d U . .
H471 H 0.4439 0.8480 0.4363 0.173 Uiso 1 1 calc R . .
C472 C 0.280(3) 0.824(3) 0.4159(14) 0.287(19) Uani 1 1 d U . .
H47A H 0.2598 0.7949 0.3864 0.431 Uiso 1 1 calc R . .
H47B H 0.2509 0.8986 0.4141 0.431 Uiso 1 1 calc R . .
H47C H 0.2439 0.7943 0.4466 0.431 Uiso 1 1 calc R . .
C473 C 0.469(3) 0.8010(19) 0.3657(9) 0.226(14) Uani 1 1 d U . .
H47D H 0.4518 0.8725 0.3521 0.339 Uiso 1 1 calc R . .
H47E H 0.4343 0.7593 0.3458 0.339 Uiso 1 1 calc R . .
H47F H 0.5555 0.7742 0.3641 0.339 Uiso 1 1 calc R . .
O11 O 0.8468(8) 0.3341(6) 0.0951(3) 0.065(2) Uani 1 1 d U . .
O12 O 0.9043(7) 0.4637(6) 0.1677(3) 0.062(2) Uani 1 1 d U . .
O13 O 0.7033(8) 0.5520(6) 0.1047(3) 0.062(2) Uani 1 1 d U . .
O14 O 0.6003(7) 0.3650(5) 0.1452(3) 0.0476(16) Uani 1 1 d U . .
O21 O 0.7849(8) 0.1866(6) 0.1060(3) 0.066(2) Uani 1 1 d U . .
O22 O 0.5391(8) 0.1536(6) 0.1353(3) 0.067(2) Uani 1 1 d U . .
O23 O 0.7414(8) 0.0701(6) 0.2020(3) 0.074(2) Uani 1 1 d U . .
O24 O 0.7651(7) 0.2928(5) 0.2063(3) 0.0487(16) Uani 1 1 d U . .
O31 O 0.6480(7) 0.5084(5) 0.2193(3) 0.0503(17) Uani 1 1 d U . .
O32 O 0.5293(7) 0.2508(5) 0.2376(3) 0.0516(17) Uani 1 1 d U . .
O41 O 0.3927(8) 0.5536(6) 0.3322(3) 0.066(2) Uani 1 1 d U . .
O42 O 0.3687(8) 0.4684(6) 0.2672(3) 0.0600(19) Uani 1 1 d U . .
O43 O 0.4631(8) 0.3254(6) 0.3779(3) 0.067(2) Uani 1 1 d U . .
O44 O 0.5000(10) 0.3110(6) 0.4589(3) 0.079(3) Uani 1 1 d U . .
O45 O 0.6379(8) 0.4731(7) 0.3881(3) 0.070(2) Uani 1 1 d U . .
O46 O 0.6164(8) 0.4913(6) 0.4704(3) 0.065(2) Uani 1 1 d U . .
O47 O 0.4510(13) 0.6989(7) 0.4403(4) 0.116(4) Uani 1 1 d U . .
Pb3 Pb 0.57065(4) 0.38985(3) 0.281130(16) 0.04984(16) Uani 1 1 d U . .
Pb4 Pb 0.43329(5) 0.49537(4) 0.427624(17) 0.05615(17) Uani 1 1 d U . .
Zr1 Zr 0.74960(11) 0.43884(8) 0.15482(4) 0.0472(3) Uani 1 1 d U . .
Zr2 Zr 0.65009(11) 0.20236(8) 0.17390(4) 0.0498(3) Uani 1 1 d U . .

loop_
_atom_site_aniso_label
_atom_site_aniso_U_11
_atom_site_aniso_U_22
_atom_site_aniso_U_33
_atom_site_aniso_U_23
_atom_site_aniso_U_13
_atom_site_aniso_U_12
C11 0.085(9) 0.074(8) 0.082(8) -0.019(6) 0.012(6) -0.030(7)
C41 0.062(6) 0.057(7) 0.066(7) -0.006(5) -0.013(6) -0.010(5)
C43 0.110(11) 0.058(5) 0.058(7) -0.001(5) -0.004(8) -0.024(7)
C45 0.074(5) 0.159(12) 0.047(6) -0.015(7) 0.002(5) -0.055(7)
C111 0.154(11) 0.118(11) 0.100(10) -0.039(7) 0.059(8) -0.060(10)
C112 0.139(13) 0.196(19) 0.153(15) -0.066(13) 0.076(11) -0.017(13)
C113 0.183(18) 0.24(3) 0.21(2) -0.10(2) 0.098(19) -0.031(18)
C114 0.204(18) 0.225(18) 0.122(11) 0.006(11) 0.057(12) -0.105(15)
C115 0.23(2) 0.33(3) 0.21(2) -0.029(18) -0.029(17) -0.09(2)
C116 0.29(3) 0.26(3) 0.25(3) -0.04(2) -0.04(2) -0.09(3)
C117 0.35(4) 0.28(4) 0.32(4) 0.02(3) -0.19(4) -0.05(4)
C121 0.054(7) 0.099(9) 0.101(10) -0.011(8) -0.008(7) -0.039(8)
C122 0.111(15) 0.108(10) 0.197(19) -0.056(12) 0.022(13) -0.077(11)
C123 0.074(10) 0.126(12) 0.140(15) -0.036(10) 0.024(9) -0.046(10)
C131 0.129(13) 0.078(8) 0.064(8) 0.019(6) -0.004(7) -0.036(9)
C132 0.31(3) 0.061(7) 0.130(16) 0.028(8) 0.033(17) -0.034(14)
C133 0.127(15) 0.130(13) 0.083(10) 0.022(9) 0.021(9) -0.052(12)
C141 0.074(8) 0.076(7) 0.073(7) 0.002(6) -0.054(7) -0.007(6)
C142 0.107(12) 0.103(11) 0.070(7) 0.006(7) -0.059(8) -0.040(9)
C143 0.059(8) 0.078(8) 0.085(9) 0.009(6) -0.037(7) -0.022(6)
C221 0.204(15) 0.156(12) 0.141(12) -0.081(9) -0.021(10) -0.116(11)
C222 0.204(15) 0.156(12) 0.141(12) -0.081(9) -0.021(10) -0.116(11)
C223 0.204(15) 0.156(12) 0.141(12) -0.081(9) -0.021(10) -0.116(11)
C231 0.119(14) 0.053(8) 0.160(14) 0.003(7) 0.002(12) 0.004(7)
C232 0.24(3) 0.075(12) 0.194(16) -0.051(11) -0.063(17) 0.047(13)
C233 0.20(2) 0.079(13) 0.28(2) 0.093(13) 0.02(2) 0.017(15)
C241 0.059(7) 0.061(7) 0.077(9) 0.004(5) -0.029(5) -0.011(6)
C242 0.068(9) 0.104(10) 0.081(9) 0.005(7) -0.025(7) -0.047(8)
C243 0.067(8) 0.086(10) 0.101(11) 0.011(7) -0.020(7) -0.001(7)
C311 0.121(12) 0.046(6) 0.109(10) -0.014(6) -0.025(8) -0.029(7)
C312 0.160(14) 0.078(9) 0.051(8) -0.015(6) 0.001(7) -0.063(9)
C313 0.156(18) 0.070(9) 0.20(2) -0.051(12) -0.049(15) 0.003(9)
C321 0.067(8) 0.087(7) 0.069(8) -0.008(6) 0.006(5) -0.049(7)
C322 0.063(8) 0.118(11) 0.082(10) -0.018(8) 0.007(7) -0.047(8)
C323 0.124(12) 0.083(7) 0.080(10) 0.000(7) 0.003(9) -0.076(8)
C411 0.058(6) 0.111(10) 0.149(14) -0.012(9) -0.015(8) 0.001(7)
C412 0.061(10) 0.189(17) 0.24(2) 0.029(14) 0.006(13) -0.030(11)
C413 0.088(14) 0.168(17) 0.19(2) 0.009(12) 0.022(13) -0.053(14)
C414 0.070(12) 0.179(15) 0.27(2) 0.064(15) -0.052(14) -0.007(10)
C415 0.124(16) 0.131(14) 0.26(2) 0.021(15) -0.056(16) -0.005(11)
C416 0.15(2) 0.183(18) 0.35(3) 0.08(2) -0.06(2) -0.009(15)
C417 0.22(3) 0.127(18) 0.39(4) 0.04(2) -0.07(3) -0.017(17)
C431 0.211(16) 0.053(6) 0.097(11) -0.006(6) 0.015(12) -0.008(9)
C432 0.217(17) 0.082(12) 0.21(2) -0.055(15) -0.008(16) 0.012(11)
C433 0.23(2) 0.29(3) 0.17(2) -0.10(2) 0.046(19) 0.06(2)
C434 0.26(2) 0.092(15) 0.19(2) 0.028(14) -0.02(2) -0.094(17)
C435 0.244(19) 0.16(3) 0.20(3) 0.02(2) 0.02(3) -0.09(3)
C451 0.075(7) 0.244(16) 0.089(11) -0.029(11) 0.007(7) -0.068(11)
C452 0.113(16) 0.291(19) 0.21(2) -0.048(17) 0.034(15) -0.138(16)
C453 0.33(4) 0.24(2) 0.24(4) -0.07(2) 0.04(3) -0.07(3)
C454 0.077(11) 0.31(2) 0.119(15) -0.024(15) -0.020(11) -0.031(16)
C455 0.18(3) 0.250(18) 0.27(4) 0.01(2) -0.06(3) 0.01(3)
C471 0.22(2) 0.099(11) 0.079(10) 0.038(10) -0.028(13) 0.020(15)
C472 0.22(2) 0.31(4) 0.25(3) 0.07(3) -0.01(2) 0.09(2)
C473 0.33(3) 0.154(19) 0.120(15) 0.062(14) 0.05(2) 0.04(2)
O11 0.067(5) 0.067(5) 0.064(5) -0.006(4) 0.006(4) -0.027(4)
O12 0.049(4) 0.067(5) 0.079(6) -0.007(4) -0.004(4) -0.028(4)
O13 0.077(6) 0.063(4) 0.056(4) 0.013(3) -0.010(4) -0.038(4)
O14 0.047(4) 0.053(4) 0.048(4) 0.000(3) -0.009(3) -0.021(3)
O21 0.079(6) 0.058(4) 0.063(5) -0.015(4) 0.006(4) -0.022(4)
O22 0.087(6) 0.061(5) 0.062(5) -0.016(4) -0.009(4) -0.035(4)
O23 0.081(6) 0.042(4) 0.097(6) 0.004(4) -0.005(5) -0.017(4)
O24 0.049(4) 0.048(4) 0.052(4) 0.003(3) -0.012(3) -0.014(3)
O31 0.061(5) 0.046(4) 0.052(4) -0.003(3) -0.004(3) -0.028(4)
O32 0.063(4) 0.053(4) 0.047(4) -0.003(3) -0.006(3) -0.028(3)
O41 0.078(6) 0.063(5) 0.057(5) -0.003(4) -0.009(4) -0.017(5)
O42 0.062(5) 0.067(5) 0.057(5) -0.010(4) -0.012(4) -0.020(4)
O43 0.089(7) 0.065(5) 0.049(4) -0.001(3) -0.004(4) -0.024(5)
O44 0.116(8) 0.060(5) 0.063(5) 0.001(4) -0.019(5) -0.021(5)
O45 0.073(5) 0.102(6) 0.036(4) 0.000(4) -0.003(3) -0.025(5)
O46 0.063(5) 0.083(6) 0.050(4) -0.002(4) -0.001(3) -0.021(5)
O47 0.216(13) 0.053(5) 0.081(7) 0.013(5) -0.051(8) -0.024(7)
Pb3 0.0547(3) 0.0570(3) 0.0433(3) -0.0044(2) -0.0048(2) -0.0229(2)
Pb4 0.0650(4) 0.0583(3) 0.0448(3) -0.0043(2) 0.0001(2) -0.0153(3)
Zr1 0.0523(7) 0.0502(7) 0.0456(6) 0.0006(5) -0.0067(5) -0.0246(6)
Zr2 0.0604(8) 0.0459(6) 0.0492(7) -0.0045(5) -0.0067(6) -0.0229(6)

loop_
_atom_type_symbol
_atom_type_description
_atom_type_scat_dispersion_real
_atom_type_scat_dispersion_imag
_atom_type_scat_source
C C 0.0033 0.0016 'International Tables Vol C Tables 4.2.6.8 and 6.1.1.4'
H H 0.0000 0.0000 'International Tables Vol C Tables 4.2.6.8 and 6.1.1.4'
O O 0.0106 0.0060 'International Tables Vol C Tables 4.2.6.8 and 6.1.1.4'
Pb Pb -3.3944 10.1111 'International Tables Vol C Tables 4.2.6.8 and 6.1.1.4'
Zr Zr -2.9673 0.5597 'International Tables Vol C Tables 4.2.6.8 and 6.1.1.4'

loop_
_geom_angle_atom_site_label_1
_geom_angle_atom_site_label_2
_geom_angle_atom_site_label_3
_geom_angle
_geom_angle_site_symmetry_1
_geom_angle_site_symmetry_3
_geom_angle_publ_flag
O11 C11 O21 121.5(12) . . ?
O11 C11 C111 121.1(13) . . ?
O21 C11 C111 117.4(13) . . ?
O41 C41 O42 124.5(13) . . ?
O41 C41 C411 120.7(13) . . ?
O42 C41 C411 114.8(14) . . ?
O43 C43 O44 120.9(12) . . ?
O43 C43 C431 119.0(14) . . ?
O44 C43 C431 120.0(13) . . ?
O45 C45 O46 119.6(13) . . ?
O45 C45 C451 121.4(13) . . ?
O46 C45 C451 118.9(14) . . ?
O45 C45 Pb4 58.5(7) . . ?
O46 C45 Pb4 61.1(7) . . ?
C451 C45 Pb4 177.6(14) . . ?
C11 C111 C114 112.6(17) . . ?
C11 C111 C112 109.0(14) . . ?
C114 C111 C112 122.4(18) . . ?
C113 C112 C111 117(2) . . ?
C111 C114 C115 98.4(19) . . ?
C116 C115 C114 124(3) . . ?
C117 C116 C115 119(5) . . ?
O12 C121 C123 111.6(12) . . ?
O12 C121 C122 107.5(13) . . ?
C123 C121 C122 112.2(13) . . ?
O13 C131 C132 112.5(13) . . ?
O13 C131 C133 108.1(13) . . ?
C132 C131 C133 115.4(14) . . ?
O14 C141 C143 112.0(10) . . ?
O14 C141 C142 107.1(11) . . ?
C143 C141 C142 110.5(11) . . ?
O22 C221 C222 104.9(18) . . ?
O22 C221 C223 102.5(18) . . ?
C222 C221 C223 100(3) . . ?
C232 C231 O23 110.8(17) . . ?
C232 C231 C233 116.3(19) . . ?
O23 C231 C233 109.2(16) . . ?
O24 C241 C243 111.3(11) . . ?
O24 C241 C242 114.4(10) . . ?
C243 C241 C242 109.9(11) . . ?
C313 C311 O31 114.1(14) . . ?
C313 C311 C312 125.1(15) . . ?
O31 C311 C312 109.4(11) . . ?
O32 C321 C322 110.7(10) . . ?
O32 C321 C323 108.3(11) . . ?
C322 C321 C323 113.9(12) . . ?
C414 C411 C412 120.7(17) . . ?
C414 C411 C41 118.0(17) . . ?
C412 C411 C41 116.3(15) . . ?
C413 C412 C411 122.1(17) . . ?
C411 C414 C415 128(2) . . ?
C416 C415 C414 134(2) . . ?
C415 C416 C417 127(2) . . ?
C434 C431 C432 117(2) . . ?
C434 C431 C43 117.1(19) . . ?
C432 C431 C43 110(2) . . ?
C433 C432 C431 123(3) . . ?
C435 C434 C431 117(3) . . ?
C45 C451 C452 114.0(17) . . ?
C45 C451 C454 114.3(16) . . ?
C452 C451 C454 103.7(19) . . ?
C451 C452 C453 121(3) . . ?
C451 C454 C455 106(2) . . ?
O47 C471 C473 112.8(18) . . ?
O47 C471 C472 107(2) . . ?
C473 C471 C472 107(2) . . ?
C11 O11 Zr1 137.8(8) . . ?
C121 O12 Zr1 166.1(9) . . ?
C131 O13 Zr1 171.3(9) . . ?
C141 O14 Zr2 119.2(7) . . ?
C141 O14 Zr1 132.7(7) . . ?
Zr2 O14 Zr1 108.0(3) . . ?
C11 O21 Zr2 135.8(8) . . ?
C221 O22 Zr2 169.7(11) . . ?
C231 O23 Zr2 163.3(10) . . ?
C241 O24 Zr2 122.5(6) . . ?
C241 O24 Zr1 127.4(7) . . ?
Zr2 O24 Zr1 104.2(3) . . ?
C241 O24 Pb3 105.4(7) . . ?
Zr2 O24 Pb3 93.5(2) . . ?
Zr1 O24 Pb3 93.6(2) . . ?
C311 O31 Zr1 120.7(8) . . ?
C311 O31 Pb3 122.6(8) . . ?
Zr1 O31 Pb3 114.9(3) . . ?
C321 O32 Zr2 132.0(7) . . ?
C321 O32 Pb3 112.9(7) . . ?
Zr2 O32 Pb3 115.1(3) . . ?
C41 O41 Pb4 132.8(8) . . ?
C41 O41 Pb3 80.4(7) . . ?
Pb4 O41 Pb3 99.2(3) . . ?
C41 O42 Pb3 106.1(8) . . ?
C43 O43 Pb4 90.6(8) . . ?
C43 O44 Pb4 97.2(8) . . ?
C45 O45 Pb4 95.3(8) . . ?
C45 O46 Pb4 92.1(8) . . ?
C45 O46 Pb4 155.8(9) . 2_666 ?
Pb4 O46 Pb4 111.8(3) . 2_666 ?
O42 Pb3 O32 82.2(3) . . ?
O42 Pb3 O31 92.6(3) . . ?
O32 Pb3 O31 109.3(2) . . ?
O42 Pb3 O41 48.0(3) . . ?
O32 Pb3 O41 126.1(3) . . ?
O31 Pb3 O41 94.3(2) . . ?
O42 Pb3 O24 127.7(2) . . ?
O32 Pb3 O24 65.1(2) . . ?
O31 Pb3 O24 64.3(2) . . ?
O41 Pb3 O24 158.6(2) . . ?
O45 Pb4 O46 53.0(3) . . ?
O45 Pb4 O44 84.7(3) . . ?
O46 Pb4 O44 75.6(3) . . ?
O45 Pb4 O43 77.2(3) . . ?
O46 Pb4 O43 109.8(3) . . ?
O44 Pb4 O43 51.2(3) . . ?
O45 Pb4 O41 79.5(3) . . ?
O46 Pb4 O41 128.2(3) . . ?
O44 Pb4 O41 123.8(3) . . ?
O43 Pb4 O41 72.7(3) . . ?
O45 Pb4 O46 121.1(3) . 2_666 ?
O46 Pb4 O46 68.2(3) . 2_666 ?
O44 Pb4 O46 78.0(3) . 2_666 ?
O43 Pb4 O46 125.5(2) . 2_666 ?
O41 Pb4 O46 153.3(3) . 2_666 ?
O45 Pb4 C45 26.2(3) . . ?
O46 Pb4 C45 26.7(3) . . ?
O44 Pb4 C45 78.9(4) . . ?
O43 Pb4 C45 93.5(4) . . ?
O41 Pb4 C45 103.9(4) . . ?
O46 Pb4 C45 94.9(4) 2_666 . ?
O13 Zr1 O12 99.0(3) . . ?
O13 Zr1 O31 98.6(3) . . ?
O12 Zr1 O31 97.5(3) . . ?
O13 Zr1 O14 94.9(3) . . ?
O12 Zr1 O14 163.9(3) . . ?
O31 Zr1 O14 88.4(3) . . ?
O13 Zr1 O11 91.7(3) . . ?
O12 Zr1 O11 88.0(3) . . ?
O31 Zr1 O11 167.4(3) . . ?
O14 Zr1 O11 83.4(3) . . ?
O13 Zr1 O24 165.5(3) . . ?
O12 Zr1 O24 95.1(3) . . ?
O31 Zr1 O24 82.7(3) . . ?
O14 Zr1 O24 70.7(3) . . ?
O11 Zr1 O24 85.5(3) . . ?
O13 Zr1 Zr2 128.0(2) . . ?
O12 Zr1 Zr2 128.2(2) . . ?
O31 Zr1 Zr2 95.66(18) . . ?
O14 Zr1 Zr2 35.84(19) . . ?
O11 Zr1 Zr2 72.2(2) . . ?
O24 Zr1 Zr2 37.79(18) . . ?
O23 Zr2 O22 100.8(4) . . ?
O23 Zr2 O32 99.9(3) . . ?
O22 Zr2 O32 97.8(3) . . ?
O23 Zr2 O14 162.0(3) . . ?
O22 Zr2 O14 95.4(3) . . ?
O32 Zr2 O14 85.5(3) . . ?
O23 Zr2 O21 88.5(3) . . ?
O22 Zr2 O21 89.9(3) . . ?
O32 Zr2 O21 167.2(3) . . ?
O14 Zr2 O21 83.7(3) . . ?
O23 Zr2 O24 92.1(3) . . ?
O22 Zr2 O24 166.4(3) . . ?
O32 Zr2 O24 83.9(3) . . ?
O14 Zr2 O24 71.2(3) . . ?
O21 Zr2 O24 86.2(3) . . ?
O23 Zr2 Zr1 125.8(3) . . ?
O22 Zr2 Zr1 128.5(2) . . ?
O32 Zr2 Zr1 94.63(18) . . ?
O14 Zr2 Zr1 36.19(18) . . ?
O21 Zr2 Zr1 72.6(2) . . ?
O24 Zr2 Zr1 37.99(18) . . ?

loop_
_geom_bond_atom_site_label_1
_geom_bond_atom_site_label_2
_geom_bond_distance
_geom_bond_site_symmetry_2
_geom_bond_publ_flag
C11 O11 1.251(14) . ?
C11 O21 1.269(15) . ?
C11 C111 1.49(2) . ?
C41 O41 1.226(14) . ?
C41 O42 1.238(14) . ?
C41 C411 1.49(2) . ?
C43 O43 1.259(15) . ?
C43 O44 1.263(15) . ?
C43 C431 1.492(19) . ?
C45 O45 1.245(15) . ?
C45 O46 1.264(15) . ?
C45 C451 1.49(2) . ?
C45 Pb4 2.807(15) . ?
C111 C114 1.497(16) . ?
C111 C112 1.539(17) . ?
C112 C113 1.489(16) . ?
C114 C115 1.535(18) . ?
C115 C116 1.497(19) . ?
C116 C117 1.15(5) . ?
C121 O12 1.392(14) . ?
C121 C123 1.48(2) . ?
C121 C122 1.50(2) . ?
C131 O13 1.420(14) . ?
C131 C132 1.43(2) . ?
C131 C133 1.53(2) . ?
C141 O14 1.429(14) . ?
C141 C143 1.508(18) . ?
C141 C142 1.534(18) . ?
C221 O22 1.447(17) . ?
C221 C222 1.499(14) . ?
C221 C223 1.503(14) . ?
C231 C232 1.41(3) . ?
C231 O23 1.425(17) . ?
C231 C233 1.44(2) . ?
C241 O24 1.435(14) . ?
C241 C243 1.497(18) . ?
C241 C242 1.513(16) . ?
C311 C313 1.41(2) . ?
C311 O31 1.459(13) . ?
C311 C312 1.48(2) . ?
C321 O32 1.452(13) . ?
C321 C322 1.479(19) . ?
C321 C323 1.537(18) . ?
C411 C414 1.29(2) . ?
C411 C412 1.474(15) . ?
C412 C413 1.473(13) . ?
C414 C415 1.467(16) . ?
C415 C416 1.416(17) . ?
C416 C417 1.476(18) . ?
C431 C434 1.41(3) . ?
C431 C432 1.43(3) . ?
C432 C433 1.39(3) . ?
C434 C435 1.29(4) . ?
C451 C452 1.500(17) . ?
C451 C454 1.509(17) . ?
C452 C453 1.524(18) . ?
C454 C455 1.509(17) . ?
C471 O47 1.364(18) . ?
C471 C473 1.40(3) . ?
C471 C472 1.54(4) . ?
O11 Zr1 2.190(8) . ?
O12 Zr1 1.934(8) . ?
O13 Zr1 1.920(7) . ?
O14 Zr2 2.171(7) . ?
O14 Zr1 2.190(7) . ?
O21 Zr2 2.206(8) . ?
O22 Zr2 1.946(8) . ?
O23 Zr2 1.938(8) . ?
O24 Zr2 2.230(7) . ?
O24 Zr1 2.239(7) . ?
O24 Pb3 2.909(7) . ?
O31 Zr1 2.082(7) . ?
O31 Pb3 2.399(6) . ?
O32 Zr2 2.079(7) . ?
O32 Pb3 2.386(7) . ?
O41 Pb4 2.615(8) . ?
O41 Pb3 2.882(8) . ?
O42 Pb3 2.343(8) . ?
O43 Pb4 2.604(8) . ?
O44 Pb4 2.463(8) . ?
O45 Pb4 2.402(8) . ?
O46 Pb4 2.460(8) . ?
O46 Pb4 2.679(8) 2_666 ?
Pb4 O46 2.679(8) 2_666 ?
Zr1 Zr2 3.5272(14) . ?
